data_7104485
loop_
_publ_author_name
'Young, Kenneth J H'
'Oxgaard, Jonas'
'Ess, Daniel H'
'Meier, Steven K'
'Stewart, Timothy'
'Goddard, 3rd, William A'
'Periana, Roy A'

_publ_section_title
;
 Experimental realization of catalytic CH4 hydroxylation predicted for
 an iridium NNC pincer complex, demonstrating thermal, protic, and
 oxidant stability.
;
_journal_issue 22
_journal_name_full 'Chemical communications (Cambridge, England)'
_journal_page_first 3270
_journal_page_last 3272
_journal_paper_doi 10.1039/b823303a
_journal_volume 34
_journal_year 2009
_chemical_formula_sum 'C31 H31 F6 Ir N2 O5'
_chemical_formula_weight 817.78
_chemical_name_systematic
;
?
;
_space_group_IT_number 2
_symmetry_cell_setting triclinic
_symmetry_space_group_name_Hall '-P 1'
_symmetry_space_group_name_H-M 'P -1'
_atom_sites_solution_hydrogens geom
_atom_sites_solution_primary direct
_atom_sites_solution_secondary difmap
_audit_creation_method SHELXL-97
_cell_angle_alpha 60.8400(10)
_cell_angle_beta 70.9100(10)
_cell_angle_gamma 67.3880(10)
_cell_formula_units_Z 2
_cell_length_a 11.8262(9)
_cell_length_b 12.8751(10)
_cell_length_c 13.0574(10)
_cell_measurement_reflns_used 7307
_cell_measurement_temperature 110(2)
_cell_measurement_theta_max 24.54
_cell_measurement_theta_min 1.81
_cell_volume 1578.5(2)
_computing_cell_refinement 'BRUKER SMART'
_computing_data_collection 'BRUKER SMART'
_computing_data_reduction 'BRUKER SAINT'
_computing_molecular_graphics 'BRUKER SHELXTL'
_computing_publication_material 'BRUKER SHELXTL'
_computing_structure_refinement 'SHELXL-97 (Sheldrick, 1997)'
_computing_structure_solution 'SHELXS-97 (Sheldrick, 1990)'
_diffrn_ambient_temperature 110(2)
_diffrn_measured_fraction_theta_full 0.922
_diffrn_measured_fraction_theta_max 0.922
_diffrn_measurement_device_type 'CCD area detector'
_diffrn_measurement_method 'phi and omega scans'
_diffrn_radiation_monochromator graphite
_diffrn_radiation_source 'fine-focus sealed tube'
_diffrn_radiation_type MoK\a
_diffrn_radiation_wavelength 0.71073
_diffrn_reflns_av_R_equivalents 0.0227
_diffrn_reflns_av_sigmaI/netI 0.0643
_diffrn_reflns_limit_h_max 15
_diffrn_reflns_limit_h_min -15
_diffrn_reflns_limit_k_max 7
_diffrn_reflns_limit_k_min -16
_diffrn_reflns_limit_l_max 13
_diffrn_reflns_limit_l_min -16
_diffrn_reflns_number 6926
_diffrn_reflns_theta_full 24.54
_diffrn_reflns_theta_max 24.54
_diffrn_reflns_theta_min 1.61
_exptl_absorpt_coefficient_mu 4.306
_exptl_absorpt_correction_T_max 0.806
_exptl_absorpt_correction_T_min 0.646
_exptl_absorpt_correction_type empirical
_exptl_absorpt_process_details Blessing,R.H.,Acta_Crystallogr.1995,A51,33
_exptl_crystal_colour yellow
_exptl_crystal_density_diffrn 1.721
_exptl_crystal_density_meas 1.720
_exptl_crystal_density_method 'not measured'
_exptl_crystal_description cubic
_exptl_crystal_F_000 804
_exptl_crystal_size_max 0.10
_exptl_crystal_size_mid 0.05
_exptl_crystal_size_min 0.05
_refine_diff_density_max 3.420
_refine_diff_density_min -1.342
_refine_diff_density_rms 0.158
_refine_ls_extinction_method none
_refine_ls_goodness_of_fit_ref 1.045
_refine_ls_hydrogen_treatment constr
_refine_ls_matrix_type full
_refine_ls_number_parameters 414
_refine_ls_number_reflns 4844
_refine_ls_number_restraints 0
_refine_ls_restrained_S_all 1.045
_refine_ls_R_factor_all 0.0631
_refine_ls_R_factor_gt 0.0539
_refine_ls_shift/su_max 0.049
_refine_ls_shift/su_mean 0.011
_refine_ls_structure_factor_coef Fsqd
_refine_ls_weighting_details 'calc w=1/[\s^2^(Fo^2^)+(0.0803P)^2^+0.0000P] where P=(Fo^2^+2Fc^2^)/3'
_refine_ls_weighting_scheme calc
_refine_ls_wR_factor_gt 0.1312
_refine_ls_wR_factor_ref 0.1341
_reflns_number_gt 4004
_reflns_number_total 4844
_reflns_threshold_expression >2sigma(I)
_cod_data_source_file b823303a.txt
_cod_data_source_block irx2xm_697909
_cod_depositor_comments
;
The following automatic conversions were performed:
'_symmetry_cell_setting' value 'Triclinic' changed to 'triclinic'
according to '/home/saulius/struct/CIF-dictionaries/cif_core.dic'
dictionary named 'cif_core.dic' version 2.4.1 from 2010-06-29.

Automatic conversion script
Id: cif_fix_enum 1527 2010-12-29 10:47:43Z saulius 
;
_cod_original_sg_symbol_H-M P-1
_cod_database_code 7104485

loop_
_symmetry_equiv_pos_as_xyz
'x, y, z'
'-x, -y, -z'

loop_
_atom_site_label
_atom_site_type_symbol
_atom_site_fract_x
_atom_site_fract_y
_atom_site_fract_z
_atom_site_U_iso_or_equiv
_atom_site_adp_type
_atom_site_occupancy
_atom_site_symmetry_multiplicity
_atom_site_calc_flag
_atom_site_refinement_flags
_atom_site_disorder_assembly
_atom_site_disorder_group
Ir1 Ir 0.28567(3) 0.13838(3) 0.21950(3) 0.03715(14) Uani 1 1 d . . .
N1 N 0.2708(7) 0.2105(7) 0.0331(7) 0.0374(17) Uani 1 1 d . . .
N2 N 0.0983(7) 0.2000(7) 0.2228(7) 0.0366(17) Uani 1 1 d . . .
O1 O 0.3088(6) 0.3005(6) 0.1923(7) 0.0426(16) Uani 1 1 d . . .
O2 O 0.1289(7) 0.4394(7) 0.1435(9) 0.062(2) Uani 1 1 d . . .
O3 O 0.2768(8) -0.0347(7) 0.2644(8) 0.057(2) Uani 1 1 d . . .
F1 F 0.3905(6) 0.5004(7) 0.1115(9) 0.078(2) Uani 1 1 d . . .
F2 F 0.2033(6) 0.6083(6) 0.1403(6) 0.0524(15) Uani 1 1 d . . .
F3 F 0.2903(10) 0.4613(8) 0.2867(7) 0.089(3) Uani 1 1 d . . .
F4 F 0.3188(16) -0.2781(9) 0.3721(10) 0.137(5) Uani 1 1 d . . .
F5 F 0.3665(9) -0.2788(12) 0.2021(11) 0.113(4) Uani 1 1 d . . .
F6 F 0.1849(7) -0.2348(11) 0.2788(10) 0.099(3) Uani 1 1 d . . .
C13 C -0.1035(9) 0.2208(9) 0.3320(9) 0.041(2) Uani 1 1 d . . .
H13 H -0.1567 0.2059 0.4073 0.049 Uiso 1 1 calc R . .
C14 C 0.0232(9) 0.1831(8) 0.3268(9) 0.038(2) Uani 1 1 d . . .
C25 C 0.4675(8) 0.0545(10) 0.2756(10) 0.046(2) Uani 1 1 d . . .
H25A H 0.4934 0.1016 0.3012 0.055 Uiso 1 1 calc R . .
H25B H 0.4889 -0.0357 0.3254 0.055 Uiso 1 1 calc R . .
C11 C -0.0731(8) 0.2975(9) 0.1221(10) 0.042(2) Uani 1 1 d . . .
H11 H -0.1049 0.3390 0.0499 0.050 Uiso 1 1 calc R . .
C26 C 0.4836(9) 0.0903(10) 0.1568(10) 0.047(2) Uani 1 1 d . . .
H26A H 0.5165 0.0232 0.1292 0.056 Uiso 1 1 calc R . .
H26B H 0.5209 0.1602 0.1051 0.056 Uiso 1 1 calc R . .
C1 C 0.3598(9) 0.2080(9) -0.0610(10) 0.045(2) Uani 1 1 d . . .
H1 H 0.4437 0.1730 -0.0489 0.054 Uiso 1 1 calc R . .
C12 C -0.1556(9) 0.2805(9) 0.2292(10) 0.042(2) Uani 1 1 d . . .
C10 C 0.0549(8) 0.2551(9) 0.1180(9) 0.038(2) Uani 1 1 d . . .
C15 C -0.2968(9) 0.3301(9) 0.2301(9) 0.042(2) Uani 1 1 d . . .
C5 C 0.1501(8) 0.2640(8) 0.0110(9) 0.037(2) Uani 1 1 d . . .
C27 C 0.2300(9) 0.4023(9) 0.1709(9) 0.042(2) Uani 1 1 d . . .
C19 C 0.0911(9) 0.1268(9) 0.4269(8) 0.039(2) Uani 1 1 d . . .
C30 C 0.2855(11) -0.2199(10) 0.2693(10) 0.051(3) Uani 1 1 d . . .
C17 C -0.3300(10) 0.2720(10) 0.1686(10) 0.050(3) Uani 1 1 d . . .
H17A H -0.2949 0.1821 0.2040 0.074 Uiso 1 1 calc R . .
H17B H -0.2955 0.3053 0.0834 0.074 Uiso 1 1 calc R . .
H17C H -0.4206 0.2916 0.1793 0.074 Uiso 1 1 calc R . .
C18 C -0.3255(10) 0.4703(10) 0.1609(12) 0.054(3) Uani 1 1 d . . .
H18A H -0.4110 0.5038 0.1459 0.082 Uiso 1 1 calc R . .
H18B H -0.2678 0.4907 0.0849 0.082 Uiso 1 1 calc R . .
H18C H -0.3159 0.5064 0.2075 0.082 Uiso 1 1 calc R . .
C23 C 0.2830(10) 0.0652(10) 0.4897(10) 0.047(2) Uani 1 1 d . . .
H23 H 0.3709 0.0496 0.4741 0.056 Uiso 1 1 calc R . .
C4 C 0.1226(9) 0.3151(9) -0.1002(9) 0.040(2) Uani 1 1 d . . .
H4 H 0.0384 0.3538 -0.1111 0.049 Uiso 1 1 calc R . .
C16 C -0.3716(11) 0.2992(13) 0.3544(11) 0.056(3) Uani 1 1 d . . .
H16A H -0.3579 0.3430 0.3911 0.085 Uiso 1 1 calc R . .
H16B H -0.3455 0.2098 0.4021 0.085 Uiso 1 1 calc R . .
H16C H -0.4602 0.3245 0.3506 0.085 Uiso 1 1 calc R . .
C6 C 0.1854(11) 0.3690(11) -0.3217(10) 0.051(2) Uani 1 1 d . . .
C9 C 0.0801(13) 0.3234(15) -0.3187(12) 0.069(4) Uani 1 1 d . . .
H9A H 0.0879 0.2379 -0.2590 0.104 Uiso 1 1 calc R . .
H9B H 0.0867 0.3272 -0.3972 0.104 Uiso 1 1 calc R . .
H9C H -0.0008 0.3763 -0.2981 0.104 Uiso 1 1 calc R . .
C8 C 0.1378(17) 0.5110(14) -0.3649(14) 0.077(4) Uani 1 1 d . . .
H8A H 0.0613 0.5322 -0.3115 0.116 Uiso 1 1 calc R . .
H8B H 0.1205 0.5486 -0.4458 0.116 Uiso 1 1 calc R . .
H8C H 0.2012 0.5423 -0.3646 0.116 Uiso 1 1 calc R . .
C7 C 0.2996(15) 0.337(2) -0.4137(14) 0.112(8) Uani 1 1 d . . .
H7A H 0.2824 0.3931 -0.4945 0.168 Uiso 1 1 calc R . .
H7B H 0.3152 0.2517 -0.4007 0.168 Uiso 1 1 calc R . .
H7C H 0.3729 0.3472 -0.4037 0.168 Uiso 1 1 calc R . .
C24 C 0.2212(9) 0.1044(9) 0.3968(9) 0.039(2) Uani 1 1 d . . .
C2 C 0.3379(10) 0.2524(10) -0.1731(9) 0.044(2) Uani 1 1 d . . .
H2 H 0.4056 0.2433 -0.2348 0.053 Uiso 1 1 calc R . .
C21 C 0.0923(12) 0.0685(11) 0.6295(11) 0.056(3) Uani 1 1 d . . .
H21 H 0.0495 0.0537 0.7087 0.067 Uiso 1 1 calc R . .
C22 C 0.2181(11) 0.0485(11) 0.6051(10) 0.052(3) Uani 1 1 d . . .
H22 H 0.2618 0.0232 0.6665 0.062 Uiso 1 1 calc R . .
C28 C 0.2797(10) 0.4947(10) 0.1767(10) 0.048(2) Uani 1 1 d . . .
C20 C 0.0269(11) 0.1094(11) 0.5421(10) 0.051(2) Uani 1 1 d . . .
H20 H -0.0611 0.1257 0.5594 0.061 Uiso 1 1 calc R . .
C3 C 0.2162(9) 0.3116(9) -0.1987(9) 0.043(2) Uani 1 1 d . . .
O4 O 0.3654(15) -0.0584(13) 0.1024(12) 0.113(5) Uani 1 1 d . . .
O5 O 0.1524(14) 0.9933(10) 0.9555(12) 0.113(5) Uani 1 1 d . . .
C35 C 0.077(3) 0.9375(19) 0.971(2) 0.149(12) Uani 1 1 d . . .
C29 C 0.285(3) -0.082(2) 0.2133(15) 0.161(14) Uani 1 1 d . . .

loop_
_atom_site_aniso_label
_atom_site_aniso_U_11
_atom_site_aniso_U_22
_atom_site_aniso_U_33
_atom_site_aniso_U_23
_atom_site_aniso_U_13
_atom_site_aniso_U_12
Ir1 0.0318(2) 0.0275(2) 0.0540(3) -0.01369(17) -0.02416(15) -0.00036(14)
N1 0.032(4) 0.029(4) 0.049(5) -0.009(4) -0.018(3) -0.006(3)
N2 0.035(4) 0.030(4) 0.048(5) -0.015(4) -0.022(3) -0.001(3)
O1 0.034(3) 0.032(4) 0.063(5) -0.016(3) -0.028(3) 0.001(3)
O2 0.045(4) 0.037(4) 0.106(7) -0.019(5) -0.043(4) -0.003(4)
O3 0.069(5) 0.039(4) 0.070(5) -0.017(4) -0.030(4) -0.014(4)
F1 0.047(4) 0.045(4) 0.147(8) -0.031(5) -0.045(4) -0.007(3)
F2 0.054(4) 0.036(3) 0.071(4) -0.023(3) -0.027(3) -0.003(3)
F3 0.166(9) 0.057(5) 0.067(5) -0.006(4) -0.072(5) -0.034(6)
F4 0.270(18) 0.043(5) 0.102(8) -0.001(6) -0.083(9) -0.043(8)
F5 0.073(6) 0.156(10) 0.158(10) -0.124(9) 0.036(6) -0.045(7)
F6 0.058(5) 0.147(9) 0.139(8) -0.098(8) 0.027(5) -0.057(6)
C13 0.043(5) 0.034(5) 0.042(5) -0.011(5) -0.015(4) -0.007(4)
C14 0.046(5) 0.024(4) 0.046(5) -0.009(4) -0.024(4) -0.005(4)
C25 0.024(4) 0.042(6) 0.067(7) -0.020(5) -0.029(4) 0.009(4)
C11 0.035(5) 0.032(5) 0.063(6) -0.017(5) -0.024(4) -0.003(4)
C26 0.040(5) 0.041(6) 0.062(7) -0.018(5) -0.021(5) -0.007(5)
C1 0.037(5) 0.031(5) 0.062(7) -0.012(5) -0.015(5) -0.008(4)
C12 0.037(5) 0.029(5) 0.066(7) -0.019(5) -0.025(5) -0.003(4)
C10 0.038(5) 0.032(5) 0.050(5) -0.015(5) -0.024(4) -0.004(4)
C15 0.036(5) 0.035(5) 0.051(6) -0.009(5) -0.019(4) -0.009(4)
C5 0.034(5) 0.027(5) 0.051(6) -0.013(4) -0.022(4) -0.001(4)
C27 0.051(6) 0.033(5) 0.043(5) -0.008(5) -0.022(4) -0.013(5)
C19 0.041(5) 0.032(5) 0.043(5) -0.008(4) -0.020(4) -0.008(4)
C30 0.067(7) 0.038(6) 0.049(6) -0.014(5) -0.015(5) -0.017(5)
C17 0.048(6) 0.045(6) 0.061(7) -0.014(5) -0.026(5) -0.015(5)
C18 0.046(6) 0.039(6) 0.083(8) -0.019(6) -0.031(6) -0.009(5)
C23 0.046(6) 0.043(6) 0.050(6) -0.013(5) -0.024(5) -0.008(5)
C4 0.036(5) 0.030(5) 0.056(6) -0.012(5) -0.022(4) -0.006(4)
C16 0.038(6) 0.059(7) 0.067(7) -0.026(7) -0.009(5) -0.008(5)
C6 0.052(6) 0.054(7) 0.045(6) -0.017(6) -0.014(5) -0.014(6)
C9 0.073(9) 0.084(10) 0.070(8) -0.036(8) -0.024(7) -0.023(8)
C8 0.110(12) 0.059(9) 0.065(8) -0.011(7) -0.049(8) -0.016(9)
C7 0.065(10) 0.22(3) 0.065(9) -0.081(14) 0.007(8) -0.032(14)
C24 0.045(5) 0.029(5) 0.044(5) -0.007(4) -0.019(4) -0.012(4)
C2 0.042(5) 0.032(5) 0.045(6) -0.005(5) -0.012(4) -0.007(4)
C21 0.068(8) 0.054(7) 0.052(7) -0.023(6) -0.017(5) -0.017(6)
C22 0.063(7) 0.047(6) 0.045(6) -0.013(5) -0.024(5) -0.012(6)
C28 0.057(6) 0.036(5) 0.055(6) -0.010(5) -0.034(5) -0.008(5)
C20 0.052(6) 0.049(6) 0.059(7) -0.024(6) -0.017(5) -0.012(5)
C3 0.046(5) 0.031(5) 0.053(6) -0.013(5) -0.016(5) -0.009(4)
O4 0.157(14) 0.084(9) 0.095(9) -0.045(8) 0.003(9) -0.039(10)
O5 0.185(13) 0.044(5) 0.144(10) -0.001(6) -0.127(10) -0.033(7)
C35 0.27(3) 0.059(11) 0.120(17) -0.013(12) -0.14(2) 0.015(17)
C29 0.38(4) 0.094(15) 0.051(9) 0.003(10) -0.049(16) -0.14(2)

loop_
_atom_type_symbol
_atom_type_description
_atom_type_scat_dispersion_real
_atom_type_scat_dispersion_imag
_atom_type_scat_source
C C 0.0033 0.0016 'International Tables Vol C Tables 4.2.6.8 and 6.1.1.4'
H H 0.0000 0.0000 'International Tables Vol C Tables 4.2.6.8 and 6.1.1.4'
N N 0.0061 0.0033 'International Tables Vol C Tables 4.2.6.8 and 6.1.1.4'
O O 0.0106 0.0060 'International Tables Vol C Tables 4.2.6.8 and 6.1.1.4'
F F 0.0171 0.0103 'International Tables Vol C Tables 4.2.6.8 and 6.1.1.4'
Ir Ir -1.4442 7.9887 'International Tables Vol C Tables 4.2.6.8 and 6.1.1.4'

loop_
_geom_angle_atom_site_label_1
_geom_angle_atom_site_label_2
_geom_angle_atom_site_label_3
_geom_angle
_geom_angle_site_symmetry_1
_geom_angle_site_symmetry_3
_geom_angle_publ_flag
N2 Ir1 O3 88.5(3) . . ?
N2 Ir1 O1 96.8(3) . . ?
O3 Ir1 O1 172.2(3) . . ?
N2 Ir1 C24 79.3(3) . . ?
O3 Ir1 C24 87.0(3) . . ?
O1 Ir1 C24 88.3(3) . . ?
N2 Ir1 C26 161.5(4) . . ?
O3 Ir1 C26 91.8(4) . . ?
O1 Ir1 C26 85.0(3) . . ?
C24 Ir1 C26 119.2(4) . . ?
N2 Ir1 N1 76.8(3) . . ?
O3 Ir1 N1 95.2(3) . . ?
O1 Ir1 N1 91.6(3) . . ?
C24 Ir1 N1 155.9(3) . . ?
C26 Ir1 N1 84.8(3) . . ?
N2 Ir1 C25 162.2(4) . . ?
O3 Ir1 C25 88.8(4) . . ?
O1 Ir1 C25 84.5(3) . . ?
C24 Ir1 C25 82.9(4) . . ?
C26 Ir1 C25 36.3(4) . . ?
N1 Ir1 C25 121.0(4) . . ?
C1 N1 C5 115.9(8) . . ?
C1 N1 Ir1 129.8(7) . . ?
C5 N1 Ir1 114.3(6) . . ?
C14 N2 C10 122.4(8) . . ?
C14 N2 Ir1 118.6(6) . . ?
C10 N2 Ir1 119.0(6) . . ?
C27 O1 Ir1 127.2(5) . . ?
C29 O3 Ir1 133.2(11) . . ?
C14 C13 C12 121.4(9) . . ?
N2 C14 C13 119.8(8) . . ?
N2 C14 C19 112.7(8) . . ?
C13 C14 C19 127.4(9) . . ?
C26 C25 Ir1 70.5(6) . . ?
C12 C11 C10 121.6(9) . . ?
C25 C26 Ir1 73.2(6) . . ?
N1 C1 C2 124.2(9) . . ?
C11 C12 C13 116.6(9) . . ?
C11 C12 C15 120.1(9) . . ?
C13 C12 C15 123.2(9) . . ?
N2 C10 C11 118.0(9) . . ?
N2 C10 C5 115.8(8) . . ?
C11 C10 C5 126.2(9) . . ?
C16 C15 C18 109.3(9) . . ?
C16 C15 C12 112.7(9) . . ?
C18 C15 C12 107.0(7) . . ?
C16 C15 C17 108.9(8) . . ?
C18 C15 C17 110.9(8) . . ?
C12 C15 C17 108.0(8) . . ?
C4 C5 N1 122.6(9) . . ?
C4 C5 C10 123.2(8) . . ?
N1 C5 C10 114.1(8) . . ?
O2 C27 O1 131.5(8) . . ?
O2 C27 C28 118.2(9) . . ?
O1 C27 C28 110.2(8) . . ?
C20 C19 C24 122.6(8) . . ?
C20 C19 C14 120.8(9) . . ?
C24 C19 C14 116.3(8) . . ?
F6 C30 F4 109.2(12) . . ?
F6 C30 F5 104.3(8) . . ?
F4 C30 F5 106.5(13) . . ?
F6 C30 C29 114.0(17) . . ?
F4 C30 C29 110.8(10) . . ?
F5 C30 C29 111.6(13) . . ?
C24 C23 C22 121.4(9) . . ?
C5 C4 C3 121.3(9) . . ?
C3 C6 C8 109.4(9) . . ?
C3 C6 C9 110.2(9) . . ?
C8 C6 C9 107.6(11) . . ?
C3 C6 C7 112.5(11) . . ?
C8 C6 C7 108.8(13) . . ?
C9 C6 C7 108.2(10) . . ?
C23 C24 C19 115.8(9) . . ?
C23 C24 Ir1 131.7(8) . . ?
C19 C24 Ir1 112.5(6) . . ?
C1 C2 C3 120.9(10) . . ?
C22 C21 C20 121.1(11) . . ?
C21 C22 C23 120.0(10) . . ?
F1 C28 F3 106.4(9) . . ?
F1 C28 F2 107.8(9) . . ?
F3 C28 F2 107.5(9) . . ?
F1 C28 C27 112.6(9) . . ?
F3 C28 C27 110.8(9) . . ?
F2 C28 C27 111.4(7) . . ?
C21 C20 C19 119.0(10) . . ?
C4 C3 C2 114.9(9) . . ?
C4 C3 C6 121.2(9) . . ?
C2 C3 C6 123.9(9) . . ?
O3 C29 O4 119.6(18) . . ?
O3 C29 C30 123.4(15) . . ?
O4 C29 C30 107.6(17) . . ?

loop_
_geom_bond_atom_site_label_1
_geom_bond_atom_site_label_2
_geom_bond_distance
_geom_bond_site_symmetry_2
_geom_bond_publ_flag
Ir1 N2 2.039(7) . ?
Ir1 O3 2.047(7) . ?
Ir1 O1 2.053(6) . ?
Ir1 C24 2.060(10) . ?
Ir1 C26 2.158(10) . ?
Ir1 N1 2.184(8) . ?
Ir1 C25 2.191(8) . ?
N1 C1 1.337(13) . ?
N1 C5 1.384(11) . ?
N2 C14 1.324(13) . ?
N2 C10 1.368(12) . ?
O1 C27 1.240(12) . ?
O2 C27 1.207(12) . ?
O3 C29 1.065(18) . ?
F1 C28 1.316(14) . ?
F2 C28 1.330(13) . ?
F3 C28 1.319(13) . ?
F4 C30 1.287(15) . ?
F5 C30 1.343(14) . ?
F6 C30 1.235(13) . ?
C13 C14 1.375(13) . ?
C13 C12 1.394(14) . ?
C14 C19 1.481(12) . ?
C25 C26 1.354(16) . ?
C11 C12 1.389(15) . ?
C11 C10 1.391(12) . ?
C1 C2 1.361(15) . ?
C12 C15 1.539(12) . ?
C10 C5 1.465(14) . ?
C15 C16 1.509(16) . ?
C15 C18 1.526(14) . ?
C15 C17 1.542(12) . ?
C5 C4 1.363(13) . ?
C27 C28 1.556(11) . ?
C19 C20 1.395(15) . ?
C19 C24 1.407(14) . ?
C30 C29 1.55(2) . ?
C23 C24 1.400(13) . ?
C23 C22 1.401(16) . ?
C4 C3 1.403(14) . ?
C6 C3 1.509(15) . ?
C6 C8 1.55(2) . ?
C6 C9 1.551(15) . ?
C6 C7 1.557(19) . ?
C2 C3 1.411(14) . ?
C21 C22 1.362(17) . ?
C21 C20 1.362(15) . ?
O4 C29 1.41(3) . ?
O5 C35 1.26(3) . ?
